data_4069746
loop_
_publ_author_name
'Arrowsmith, Merle'
'Heath, Alex'
'Hill, Michael S.'
'Hitchcock, Peter B.'
'Kociok-K\"ohn, Gabriele'

_publ_section_title
;
 Tris(imidazolin-2-ylidene-1-yl)borate Complexes of the Heavier Alkaline
 Earths: Synthesis and Structural Studies
;
_journal_issue 15
_journal_name_full Organometallics
_journal_page_first 4550
_journal_paper_doi 10.1021/om9003994
_journal_volume 28
_journal_year 2009
_chemical_formula_moiety 'C38 H42 B2 N4, 2(C7 H8)'
_chemical_formula_sum 'C52 H58 B2 N4'
_chemical_formula_weight 760.64
_chemical_name_systematic
;
 ?
;
_space_group_IT_number 15
_symmetry_cell_setting monoclinic
_symmetry_space_group_name_Hall '-C 2yc'
_symmetry_space_group_name_H-M 'C 1 2/c 1'
_atom_sites_solution_hydrogens geom
_atom_sites_solution_primary direct
_atom_sites_solution_secondary difmap
_audit_creation_method SHELXL-97
_cell_angle_alpha 90.00
_cell_angle_beta 103.475(2)
_cell_angle_gamma 90.00
_cell_formula_units_Z 4
_cell_length_a 17.5721(5)
_cell_length_b 11.7891(3)
_cell_length_c 21.3849(4)
_cell_measurement_reflns_used 20135
_cell_measurement_temperature 150(2)
_cell_measurement_theta_max 27.485
_cell_measurement_theta_min 2.910
_cell_volume 4308.13(19)
_computing_cell_refinement 'HKL Scalepack (Otwinski & Minor, 1997)'
_computing_data_collection 'Collect (Nonius BV, 1997-2000)'
_computing_data_reduction
;
 DENZO-SCALEPACK Z. Otwinowski and W. Minor, " 
 Processing of X-ray Diffraction Data Collected in Oscillation Mode ", 
 Methods in Enzymology, Volume 276: Macromolecular Crystallography, 
 part A, p.307-326, 1997,C.W. Carter, Jr. & R. M. Sweet, Eds., Academic Press.
;
_computing_molecular_graphics 'ORTEP3 for Windows - Farrugia, L. J. J. Appl. Crystallogr. 1997, 30, 565'
_computing_publication_material
;
 'WinGX publication routines, Farrugia, 
 L. J., J. Appl. Crystallogr., 1999, 32, 837-838
;
_computing_structure_refinement
;
 SHELXL97 -Program for Crystal Structure Analysis (Release 97-2). 
 Sheldrick, G.M., Instit\"ut f\"ur Anorganische Chemie der Universit\"at, 
 Tammanstrasse 4, D-3400 G\"ottingen, Germany, 1998 
;
_computing_structure_solution
; 
 SIR97- Altomare A., Burla M.C., Camalli M., Cascarano G.L., Giacovazzo C. , 
 Guagliardi A., Moliterni A.G.G., Polidori G.,Spagna R. 
 (1999) J. Appl. Cryst. 32, 115-119
;
_diffrn_ambient_temperature 150(2)
_diffrn_measured_fraction_theta_full 0.987
_diffrn_measured_fraction_theta_max 0.987
_diffrn_measurement_device_type 'Nonius Kappa CCD'
_diffrn_measurement_method '232 1.5 degree images with \w scans'
_diffrn_radiation_monochromator graphite
_diffrn_radiation_source 'fine-focus sealed tube'
_diffrn_radiation_type MoK\a
_diffrn_radiation_wavelength 0.71073
_diffrn_reflns_av_R_equivalents 0.0964
_diffrn_reflns_av_sigmaI/netI 0.0514
_diffrn_reflns_limit_h_max 22
_diffrn_reflns_limit_h_min -22
_diffrn_reflns_limit_k_max 15
_diffrn_reflns_limit_k_min -15
_diffrn_reflns_limit_l_max 26
_diffrn_reflns_limit_l_min -27
_diffrn_reflns_number 27498
_diffrn_reflns_theta_full 27.47
_diffrn_reflns_theta_max 27.47
_diffrn_reflns_theta_min 3.97
_diffrn_standards_decay_% 0
_diffrn_standards_number 0
_exptl_absorpt_coefficient_mu 0.067
_exptl_absorpt_correction_type none
_exptl_crystal_colour colourless
_exptl_crystal_density_diffrn 1.173
_exptl_crystal_density_method 'not measured'
_exptl_crystal_description 'hexagonal plate'
_exptl_crystal_F_000 1632
_exptl_crystal_size_max 0.25
_exptl_crystal_size_mid 0.25
_exptl_crystal_size_min 0.10
_refine_diff_density_max 0.211
_refine_diff_density_min -0.264
_refine_diff_density_rms 0.045
_refine_ls_extinction_method none
_refine_ls_goodness_of_fit_ref 1.029
_refine_ls_hydrogen_treatment constr
_refine_ls_matrix_type full
_refine_ls_number_parameters 329
_refine_ls_number_reflns 4879
_refine_ls_number_restraints 0
_refine_ls_restrained_S_all 1.029
_refine_ls_R_factor_all 0.0718
_refine_ls_R_factor_gt 0.0487
_refine_ls_shift/su_max 0.000
_refine_ls_shift/su_mean 0.000
_refine_ls_structure_factor_coef Fsqd
_refine_ls_weighting_details 'calc w=1/[\s^2^(Fo^2^)+(0.0686P)^2^+1.6970P] where P=(Fo^2^+2Fc^2^)/3'
_refine_ls_weighting_scheme calc
_refine_ls_wR_factor_gt 0.1187
_refine_ls_wR_factor_ref 0.1352
_reflns_number_gt 3670
_reflns_number_total 4879
_reflns_threshold_expression >2sigma(I)
_cod_data_source_file om9003994_si_002.cif
_cod_data_source_block h08msh24
_cod_original_cell_volume 4308.13(18)
_cod_original_sg_symbol_H-M 'C 2/c'
_cod_database_code 4069746

loop_
_symmetry_equiv_pos_as_xyz
'x, y, z'
'-x, y, -z+1/2'
'x+1/2, y+1/2, z'
'-x+1/2, y+1/2, -z+1/2'
'-x, -y, -z'
'x, -y, z-1/2'
'-x+1/2, -y+1/2, -z'
'x+1/2, -y+1/2, z-1/2'

loop_
_atom_site_label
_atom_site_type_symbol
_atom_site_fract_x
_atom_site_fract_y
_atom_site_fract_z
_atom_site_U_iso_or_equiv
_atom_site_adp_type
_atom_site_occupancy
_atom_site_symmetry_multiplicity
_atom_site_calc_flag
_atom_site_refinement_flags
_atom_site_disorder_assembly
_atom_site_disorder_group
B B 0.43938(8) 0.28902(13) 0.17984(6) 0.0232(3) Uani 1 1 d . . .
N1 N 0.41702(7) 0.26511(10) 0.35052(5) 0.0255(2) Uani 1 1 d . . .
N2 N 0.42030(6) 0.26764(9) 0.24866(5) 0.0232(2) Uani 1 1 d . . .
C1 C 0.46568(7) 0.27759(11) 0.30874(6) 0.0223(3) Uani 1 1 d . . .
C2 C 0.34202(8) 0.24483(13) 0.31435(7) 0.0309(3) Uani 1 1 d . . .
H2 H 0.2970 0.2317 0.3307 0.037 Uiso 1 1 calc R . .
C3 C 0.34418(8) 0.24698(12) 0.25227(6) 0.0296(3) Uani 1 1 d . . .
H3 H 0.3008 0.2361 0.2168 0.035 Uiso 1 1 calc R . .
C11 C 0.43416(8) 0.26516(12) 0.42325(6) 0.0299(3) Uani 1 1 d . . .
C12 C 0.35942(10) 0.29920(16) 0.44421(7) 0.0408(4) Uani 1 1 d . . .
H12A H 0.3390 0.3702 0.4230 0.061 Uiso 1 1 calc R . .
H12B H 0.3715 0.3098 0.4909 0.061 Uiso 1 1 calc R . .
H12C H 0.3201 0.2393 0.4321 0.061 Uiso 1 1 calc R . .
C13 C 0.45752(10) 0.14582(14) 0.44807(7) 0.0381(3) Uani 1 1 d . . .
H13A H 0.4160 0.0923 0.4288 0.057 Uiso 1 1 calc R . .
H13B H 0.4653 0.1444 0.4950 0.057 Uiso 1 1 calc R . .
H13C H 0.5062 0.1240 0.4364 0.057 Uiso 1 1 calc R . .
C14 C 0.49681(9) 0.35204(14) 0.45152(6) 0.0343(3) Uani 1 1 d . . .
H14A H 0.5447 0.3352 0.4372 0.051 Uiso 1 1 calc R . .
H14B H 0.5079 0.3487 0.4986 0.051 Uiso 1 1 calc R . .
H14C H 0.4782 0.4281 0.4370 0.051 Uiso 1 1 calc R . .
C21 C 0.40685(8) 0.41593(11) 0.15722(6) 0.0240(3) Uani 1 1 d . . .
C22 C 0.32667(8) 0.43784(12) 0.13433(6) 0.0288(3) Uani 1 1 d . . .
H22 H 0.2904 0.3777 0.1332 0.035 Uiso 1 1 calc R . .
C23 C 0.29876(8) 0.54497(13) 0.11329(6) 0.0326(3) Uani 1 1 d . . .
H23 H 0.2441 0.5567 0.0976 0.039 Uiso 1 1 calc R . .
C24 C 0.35013(9) 0.63475(12) 0.11506(6) 0.0324(3) Uani 1 1 d . . .
H24 H 0.3313 0.7075 0.0997 0.039 Uiso 1 1 calc R . .
C25 C 0.42949(9) 0.61691(12) 0.13959(7) 0.0318(3) Uani 1 1 d . . .
H25 H 0.4653 0.6781 0.1420 0.038 Uiso 1 1 calc R . .
C26 C 0.45676(8) 0.50951(12) 0.16070(6) 0.0278(3) Uani 1 1 d . . .
H26 H 0.5112 0.4993 0.1781 0.033 Uiso 1 1 calc R . .
C27 C 0.39736(8) 0.18285(11) 0.13519(6) 0.0254(3) Uani 1 1 d . . .
C28 C 0.41577(9) 0.07225(12) 0.15751(6) 0.0308(3) Uani 1 1 d . . .
H28 H 0.4503 0.0622 0.1985 0.037 Uiso 1 1 calc R . .
C29 C 0.38583(10) -0.02330(13) 0.12239(7) 0.0382(3) Uani 1 1 d . . .
H29 H 0.4005 -0.0968 0.1391 0.046 Uiso 1 1 calc R . .
C30 C 0.33443(9) -0.01113(13) 0.06273(7) 0.0374(3) Uani 1 1 d . . .
H30 H 0.3136 -0.0760 0.0383 0.045 Uiso 1 1 calc R . .
C31 C 0.31396(9) 0.09638(14) 0.03937(7) 0.0357(3) Uani 1 1 d . . .
H31 H 0.2785 0.1057 -0.0012 0.043 Uiso 1 1 calc R . .
C32 C 0.34514(8) 0.19159(12) 0.07505(6) 0.0303(3) Uani 1 1 d . . .
H32 H 0.3304 0.2648 0.0579 0.036 Uiso 1 1 calc R . .
C41 C 0.1889(3) 0.0457(5) 0.1810(4) 0.092(2) Uani 0.753(6) 1 d P A 1
H41A H 0.2113 0.0330 0.2269 0.138 Uiso 0.753(6) 1 calc PR A 1
H41B H 0.2300 0.0381 0.1572 0.138 Uiso 0.753(6) 1 calc PR A 1
H41C H 0.1477 -0.0104 0.1652 0.138 Uiso 0.753(6) 1 calc PR A 1
C42 C 0.15475(13) 0.1623(3) 0.17138(13) 0.0425(7) Uani 0.753(6) 1 d P A 1
C43 C 0.1452(3) 0.2205(5) 0.11356(19) 0.0510(14) Uani 0.753(6) 1 d P A 1
H43 H 0.1593 0.1853 0.0779 0.061 Uiso 0.753(6) 1 calc PR A 1
C44 C 0.11514(19) 0.3303(4) 0.10774(15) 0.0612(10) Uani 0.753(6) 1 d P A 1
H44 H 0.1096 0.3696 0.0682 0.073 Uiso 0.753(6) 1 calc PR A 1
C45 C 0.0939(3) 0.3814(4) 0.1570(3) 0.0713(13) Uani 0.753(6) 1 d P A 1
H45 H 0.0725 0.4558 0.1523 0.086 Uiso 0.753(6) 1 calc PR A 1
C46 C 0.1034(2) 0.3255(3) 0.21355(15) 0.0668(10) Uani 0.753(6) 1 d P A 1
H46 H 0.0886 0.3613 0.2487 0.080 Uiso 0.753(6) 1 calc PR A 1
C47 C 0.1351(5) 0.2146(11) 0.2214(5) 0.046(2) Uani 0.753(6) 1 d P A 1
H47 H 0.1425 0.1772 0.2618 0.055 Uiso 0.753(6) 1 calc PR A 1
C41A C 0.1129(15) 0.427(2) 0.1822(11) 0.127(9) Uani 0.247(6) 1 d P A 2
H41D H 0.1126 0.4437 0.2270 0.191 Uiso 0.247(6) 1 calc PR A 2
H41E H 0.0625 0.4482 0.1542 0.191 Uiso 0.247(6) 1 calc PR A 2
H41F H 0.1549 0.4697 0.1699 0.191 Uiso 0.247(6) 1 calc PR A 2
C42A C 0.1260(5) 0.3059(8) 0.1754(4) 0.052(3) Uani 0.247(6) 1 d P A 2
C43A C 0.1330(10) 0.2668(12) 0.1111(8) 0.049(4) Uani 0.247(6) 1 d P A 2
H43A H 0.1221 0.3140 0.0741 0.059 Uiso 0.247(6) 1 calc PR A 2
C44A C 0.1574(7) 0.1520(14) 0.1099(5) 0.059(3) Uani 0.247(6) 1 d P A 2
H44A H 0.1664 0.1226 0.0709 0.071 Uiso 0.247(6) 1 calc PR A 2
C45A C 0.1686(8) 0.0827(17) 0.1614(7) 0.070(6) Uani 0.247(6) 1 d P A 2
H45A H 0.1844 0.0066 0.1573 0.085 Uiso 0.247(6) 1 calc PR A 2
C46A C 0.1579(5) 0.1185(9) 0.2185(4) 0.059(3) Uani 0.247(6) 1 d P A 2
H46A H 0.1665 0.0701 0.2550 0.070 Uiso 0.247(6) 1 calc PR A 2
C47A C 0.132(2) 0.240(3) 0.2213(15) 0.052(8) Uani 0.247(6) 1 d P A 2
H47A H 0.1189 0.2666 0.2596 0.062 Uiso 0.247(6) 1 calc PR A 2

loop_
_atom_site_aniso_label
_atom_site_aniso_U_11
_atom_site_aniso_U_22
_atom_site_aniso_U_33
_atom_site_aniso_U_23
_atom_site_aniso_U_13
_atom_site_aniso_U_12
B 0.0198(6) 0.0266(7) 0.0215(6) 0.0006(5) 0.0014(5) 0.0005(5)
N1 0.0235(5) 0.0297(6) 0.0233(5) -0.0031(4) 0.0052(4) -0.0039(4)
N2 0.0196(5) 0.0252(6) 0.0235(5) -0.0009(4) 0.0024(4) -0.0015(4)
C1 0.0215(6) 0.0218(6) 0.0229(6) -0.0018(4) 0.0039(4) -0.0008(5)
C2 0.0220(6) 0.0394(8) 0.0318(7) -0.0022(5) 0.0074(5) -0.0073(6)
C3 0.0201(6) 0.0388(8) 0.0285(6) -0.0024(5) 0.0029(5) -0.0051(5)
C11 0.0311(7) 0.0369(8) 0.0228(6) -0.0021(5) 0.0082(5) -0.0048(6)
C12 0.0377(8) 0.0562(10) 0.0320(7) -0.0083(7) 0.0153(6) -0.0060(7)
C13 0.0433(9) 0.0402(9) 0.0310(7) 0.0033(6) 0.0091(6) -0.0076(7)
C14 0.0377(8) 0.0401(8) 0.0246(6) -0.0061(5) 0.0065(5) -0.0089(6)
C21 0.0239(6) 0.0261(7) 0.0211(6) -0.0006(5) 0.0036(5) 0.0016(5)
C22 0.0245(7) 0.0289(7) 0.0310(7) -0.0026(5) 0.0024(5) 0.0003(5)
C23 0.0275(7) 0.0343(8) 0.0325(7) -0.0027(6) 0.0000(5) 0.0083(6)
C24 0.0406(8) 0.0272(7) 0.0283(6) 0.0020(5) 0.0058(6) 0.0090(6)
C25 0.0352(8) 0.0272(7) 0.0343(7) 0.0007(5) 0.0109(6) -0.0013(6)
C26 0.0253(6) 0.0295(7) 0.0279(6) 0.0001(5) 0.0049(5) 0.0013(5)
C27 0.0227(6) 0.0285(7) 0.0241(6) -0.0015(5) 0.0039(5) 0.0010(5)
C28 0.0330(7) 0.0301(7) 0.0262(6) -0.0001(5) 0.0008(5) -0.0002(6)
C29 0.0475(9) 0.0262(8) 0.0391(8) -0.0012(6) 0.0063(6) -0.0008(6)
C30 0.0396(8) 0.0343(8) 0.0368(8) -0.0122(6) 0.0059(6) -0.0059(6)
C31 0.0320(7) 0.0426(9) 0.0285(7) -0.0083(6) -0.0011(6) 0.0004(6)
C32 0.0290(7) 0.0319(7) 0.0272(6) -0.0017(5) 0.0008(5) 0.0034(6)
C41 0.053(3) 0.046(2) 0.174(7) -0.023(3) 0.022(3) -0.0097(19)
C42 0.0275(11) 0.0396(15) 0.0594(17) -0.0094(12) 0.0080(9) -0.0080(10)
C43 0.036(2) 0.082(5) 0.0337(15) -0.011(3) 0.0065(12) -0.007(3)
C44 0.0443(16) 0.086(3) 0.0518(16) 0.0291(19) 0.0073(12) -0.0027(18)
C45 0.050(2) 0.067(3) 0.098(4) 0.029(2) 0.018(2) 0.0158(18)
C46 0.074(2) 0.075(2) 0.0577(18) -0.0135(15) 0.0271(15) 0.0165(17)
C47 0.041(2) 0.058(6) 0.036(3) 0.013(2) 0.0056(18) 0.004(3)
C41A 0.104(16) 0.17(3) 0.106(16) 0.050(14) 0.024(12) 0.040(15)
C42A 0.040(4) 0.071(6) 0.040(4) 0.012(4) 0.002(3) -0.002(4)
C43A 0.051(8) 0.038(8) 0.064(6) 0.016(7) 0.028(5) 0.000(6)
C44A 0.047(5) 0.091(10) 0.037(4) -0.006(5) 0.006(3) -0.017(6)
C45A 0.039(7) 0.106(18) 0.065(7) 0.003(8) 0.009(5) -0.032(8)
C46A 0.049(5) 0.075(8) 0.046(5) 0.012(4) -0.002(3) -0.025(5)
C47A 0.068(10) 0.060(17) 0.034(9) -0.004(8) 0.027(7) 0.014(8)

loop_
_atom_type_symbol
_atom_type_description
_atom_type_scat_dispersion_real
_atom_type_scat_dispersion_imag
_atom_type_scat_source
C C 0.0033 0.0016 'International Tables Vol C Tables 4.2.6.8 and 6.1.1.4'
H H 0.0000 0.0000 'International Tables Vol C Tables 4.2.6.8 and 6.1.1.4'
N N 0.0061 0.0033 'International Tables Vol C Tables 4.2.6.8 and 6.1.1.4'
B B 0.0013 0.0007 'International Tables Vol C Tables 4.2.6.8 and 6.1.1.4'

loop_
_geom_angle_atom_site_label_1
_geom_angle_atom_site_label_2
_geom_angle_atom_site_label_3
_geom_angle
_geom_angle_site_symmetry_1
_geom_angle_site_symmetry_3
N2 B C21 106.38(10) . .
N2 B C1 105.92(9) . 2_655
C21 B C1 113.21(11) . 2_655
N2 B C27 104.60(10) . .
C21 B C27 116.55(10) . .
C1 B C27 109.23(10) 2_655 .
C1 N1 C2 108.01(10) . .
C1 N1 C11 131.29(11) . .
C2 N1 C11 120.64(11) . .
C1 N2 C3 109.11(11) . .
C1 N2 B 131.02(10) . .
C3 N2 B 119.47(10) . .
N2 C1 N1 106.80(11) . .
N2 C1 B 120.36(10) . 2_655
N1 C1 B 132.56(11) . 2_655
C3 C2 N1 107.92(12) . .
C3 C2 H2 126.0 . .
N1 C2 H2 126.0 . .
C2 C3 N2 108.14(12) . .
C2 C3 H3 125.9 . .
N2 C3 H3 125.9 . .
N1 C11 C14 111.15(11) . .
N1 C11 C13 109.27(11) . .
C14 C11 C13 111.79(13) . .
N1 C11 C12 108.72(11) . .
C14 C11 C12 107.25(12) . .
C13 C11 C12 108.56(12) . .
C11 C12 H12A 109.5 . .
C11 C12 H12B 109.5 . .
H12A C12 H12B 109.5 . .
C11 C12 H12C 109.5 . .
H12A C12 H12C 109.5 . .
H12B C12 H12C 109.5 . .
C11 C13 H13A 109.5 . .
C11 C13 H13B 109.5 . .
H13A C13 H13B 109.5 . .
C11 C13 H13C 109.5 . .
H13A C13 H13C 109.5 . .
H13B C13 H13C 109.5 . .
C11 C14 H14A 109.5 . .
C11 C14 H14B 109.5 . .
H14A C14 H14B 109.5 . .
C11 C14 H14C 109.5 . .
H14A C14 H14C 109.5 . .
H14B C14 H14C 109.5 . .
C26 C21 C22 116.04(12) . .
C26 C21 B 122.27(12) . .
C22 C21 B 121.68(12) . .
C23 C22 C21 121.97(13) . .
C23 C22 H22 119.0 . .
C21 C22 H22 119.0 . .
C24 C23 C22 120.41(13) . .
C24 C23 H23 119.8 . .
C22 C23 H23 119.8 . .
C23 C24 C25 119.06(13) . .
C23 C24 H24 120.5 . .
C25 C24 H24 120.5 . .
C24 C25 C26 120.04(13) . .
C24 C25 H25 120.0 . .
C26 C25 H25 120.0 . .
C25 C26 C21 122.38(13) . .
C25 C26 H26 118.8 . .
C21 C26 H26 118.8 . .
C32 C27 C28 115.59(12) . .
C32 C27 B 126.04(12) . .
C28 C27 B 118.35(11) . .
C29 C28 C27 122.89(13) . .
C29 C28 H28 118.6 . .
C27 C28 H28 118.6 . .
C28 C29 C30 119.80(14) . .
C28 C29 H29 120.1 . .
C30 C29 H29 120.1 . .
C31 C30 C29 119.14(13) . .
C31 C30 H30 120.4 . .
C29 C30 H30 120.4 . .
C30 C31 C32 120.34(13) . .
C30 C31 H31 119.8 . .
C32 C31 H31 119.8 . .
C31 C32 C27 122.24(13) . .
C31 C32 H32 118.9 . .
C27 C32 H32 118.9 . .
C42 C41 H41A 109.5 . .
C42 C41 H41B 109.5 . .
H41A C41 H41B 109.5 . .
C42 C41 H41C 109.5 . .
H41A C41 H41C 109.5 . .
H41B C41 H41C 109.5 . .
C47 C42 C43 118.7(7) . .
C47 C42 C41 118.7(7) . .
C43 C42 C41 122.5(4) . .
C42 C43 C44 120.2(4) . .
C42 C43 H43 119.9 . .
C44 C43 H43 119.9 . .
C45 C44 C43 121.2(4) . .
C45 C44 H44 119.4 . .
C43 C44 H44 119.4 . .
C44 C45 C46 118.9(5) . .
C44 C45 H45 120.5 . .
C46 C45 H45 120.5 . .
C45 C46 C47 121.3(5) . .
C45 C46 H46 119.3 . .
C47 C46 H46 119.3 . .
C42 C47 C46 119.6(9) . .
C42 C47 H47 120.2 . .
C46 C47 H47 120.2 . .
C42A C41A H41D 109.5 . .
C42A C41A H41E 109.5 . .
H41D C41A H41E 109.5 . .
C42A C41A H41F 109.5 . .
H41D C41A H41F 109.5 . .
H41E C41A H41F 109.5 . .
C47A C42A C41A 121(2) . .
C47A C42A C43A 122.1(19) . .
C41A C42A C43A 116.5(12) . .
C44A C43A C42A 113.9(13) . .
C44A C43A H43A 123.1 . .
C42A C43A H43A 123.1 . .
C45A C44A C43A 123.2(15) . .
C45A C44A H44A 118.4 . .
C43A C44A H44A 118.4 . .
C46A C45A C44A 121.8(18) . .
C46A C45A H45A 119.1 . .
C44A C45A H45A 119.1 . .
C45A C46A C47A 116.3(16) . .
C45A C46A H46A 121.9 . .
C47A C46A H46A 121.9 . .
C42A C47A C46A 122(2) . .
C42A C47A H47A 118.9 . .
C46A C47A H47A 118.9 . .

loop_
_geom_bond_atom_site_label_1
_geom_bond_atom_site_label_2
_geom_bond_distance
_geom_bond_site_symmetry_2
B N2 1.6036(16) .
B C21 1.6342(19) .
B C1 1.6345(18) 2_655
B C27 1.6415(19) .
N1 C1 1.3810(16) .
N1 C2 1.3848(17) .
N1 C11 1.5137(16) .
N2 C1 1.3502(16) .
N2 C3 1.3792(17) .
C1 B 1.6345(18) 2_655
C2 C3 1.337(2) .
C2 H2 0.9500 .
C3 H3 0.9500 .
C11 C14 1.522(2) .
C11 C13 1.526(2) .
C11 C12 1.537(2) .
C12 H12A 0.9800 .
C12 H12B 0.9800 .
C12 H12C 0.9800 .
C13 H13A 0.9800 .
C13 H13B 0.9800 .
C13 H13C 0.9800 .
C14 H14A 0.9800 .
C14 H14B 0.9800 .
C14 H14C 0.9800 .
C21 C26 1.4004(19) .
C21 C22 1.4035(19) .
C22 C23 1.391(2) .
C22 H22 0.9500 .
C23 C24 1.386(2) .
C23 H23 0.9500 .
C24 C25 1.387(2) .
C24 H24 0.9500 .
C25 C26 1.391(2) .
C25 H25 0.9500 .
C26 H26 0.9500 .
C27 C32 1.3988(18) .
C27 C28 1.4002(19) .
C28 C29 1.388(2) .
C28 H28 0.9500 .
C29 C30 1.388(2) .
C29 H29 0.9500 .
C30 C31 1.379(2) .
C30 H30 0.9500 .
C31 C32 1.396(2) .
C31 H31 0.9500 .
C32 H32 0.9500 .
C41 C42 1.494(5) .
C41 H41A 0.9800 .
C41 H41B 0.9800 .
C41 H41C 0.9800 .
C42 C47 1.348(11) .
C42 C43 1.390(6) .
C43 C44 1.393(6) .
C43 H43 0.9500 .
C44 C45 1.340(7) .
C44 H44 0.9500 .
C45 C46 1.353(7) .
C45 H45 0.9500 .
C46 C47 1.415(13) .
C46 H46 0.9500 .
C47 H47 0.9500 .
C41A C42A 1.46(3) .
C41A H41D 0.9800 .
C41A H41E 0.9800 .
C41A H41F 0.9800 .
C42A C47A 1.24(4) .
C42A C43A 1.482(19) .
C43A C44A 1.422(16) .
C43A H43A 0.9500 .
C44A C45A 1.348(19) .
C44A H44A 0.9500 .
C45A C46A 1.34(2) .
C45A H45A 0.9500 .
C46A C47A 1.51(4) .
C46A H46A 0.9500 .
C47A H47A 0.9500 .
